data_7000496
loop_
_publ_author_name
'Redshaw, Carl'
'Homden, Damien'
'Hughes, David L.'
'Wright, Joseph A.'
'Elsegood, Mark R. J.'

_publ_section_title
;
 New structural motifs in chromium(iii) calix[4 and 6]arene chemistry
;
_journal_issue 7
_journal_name_full 'Dalton Transactions'
_journal_page_first 1231
_journal_page_last 1242
_journal_paper_doi 10.1039/b813313a
_journal_year 2009
_chemical_formula_moiety 'C92 H112 Cr2 N2 O8, 4(C2 H3 N)'
_chemical_formula_sum 'C100 H124 Cr2 N6 O8'
_chemical_formula_weight 1642.06
_chemical_name_common 'Compound 5'
_space_group_IT_number 2
_symmetry_cell_setting triclinic
_symmetry_Int_Tables_number 2
_symmetry_space_group_name_Hall '-P 1'
_symmetry_space_group_name_H-M 'P -1'
_atom_sites_solution_hydrogens geom
_atom_sites_solution_primary direct
_atom_sites_solution_secondary difmap
_cell_angle_alpha 71.368(3)
_cell_angle_beta 85.835(3)
_cell_angle_gamma 64.781(2)
_cell_formula_units_Z 1
_cell_length_a 12.3898(14)
_cell_length_b 12.7624(14)
_cell_length_c 16.6603(18)
_cell_measurement_reflns_used 3704
_cell_measurement_temperature 160(2)
_cell_measurement_theta_max 27.75
_cell_measurement_theta_min 1.97
_cell_volume 2252.2(4)
_computing_cell_refinement 'local programs'
_computing_data_collection 'Bruker SMART'
_computing_data_reduction 'Bruker SAINT'
_computing_molecular_graphics 'CAMERON (Watkin <i>et al</i>, 1993)'
_computing_publication_material
;
Bruker SHELXTL, PLATON (Spek, 2003), WinGX (Farrugia, 1999)
and enCIFer (Allen <i>et al.</i>, 2004)
;
_computing_structure_refinement 'Bruker SHELXTL (Sheldrick, 2008)'
_computing_structure_solution 'Bruker SHELXTL (Sheldrick, 2008)'
_diffrn_ambient_temperature 160(2)
_diffrn_measured_fraction_theta_full 0.994
_diffrn_measured_fraction_theta_max 0.994
_diffrn_measurement_device_type 'Bruker SMART CCD diffractometer'
_diffrn_measurement_method '\w rotation with narrow frames'
_diffrn_radiation_monochromator graphite
_diffrn_radiation_source 'fine-focus sealed tube'
_diffrn_radiation_type MoK\a
_diffrn_radiation_wavelength 0.71073
_diffrn_reflns_av_R_equivalents 0.0528
_diffrn_reflns_av_sigmaI/netI 0.1064
_diffrn_reflns_limit_h_max 14
_diffrn_reflns_limit_h_min -14
_diffrn_reflns_limit_k_max 15
_diffrn_reflns_limit_k_min -14
_diffrn_reflns_limit_l_max 19
_diffrn_reflns_limit_l_min -19
_diffrn_reflns_number 15135
_diffrn_reflns_theta_full 25.00
_diffrn_reflns_theta_max 25.00
_diffrn_reflns_theta_min 1.82
_diffrn_standards_decay_% 0
_diffrn_standards_number 0
_exptl_absorpt_coefficient_mu 0.300
_exptl_absorpt_correction_T_max 0.985
_exptl_absorpt_correction_T_min 0.874
_exptl_absorpt_correction_type empirical
_exptl_crystal_colour green
_exptl_crystal_density_diffrn 1.211
_exptl_crystal_density_method 'not measured'
_exptl_crystal_description plate
_exptl_crystal_F_000 878
_exptl_crystal_size_max 0.46
_exptl_crystal_size_mid 0.26
_exptl_crystal_size_min 0.05
_refine_diff_density_max 0.454
_refine_diff_density_min -0.468
_refine_diff_density_rms 0.064
_refine_ls_extinction_coef 0.0012(7)
_refine_ls_extinction_expression Fc^*^=kFc[1+0.001xFc^2^\l^3^/sin(2\q)]^-1/4^
_refine_ls_extinction_method SHELXL
_refine_ls_goodness_of_fit_ref 0.936
_refine_ls_hydrogen_treatment mixed
_refine_ls_matrix_type full
_refine_ls_number_parameters 569
_refine_ls_number_reflns 7889
_refine_ls_number_restraints 69
_refine_ls_restrained_S_all 0.934
_refine_ls_R_factor_all 0.1131
_refine_ls_R_factor_gt 0.0564
_refine_ls_shift/su_max 0.016
_refine_ls_shift/su_mean 0.000
_refine_ls_structure_factor_coef Fsqd
_refine_ls_weighting_details 'calc w=1/[\s^2^(Fo^2^)+(0.0781P)^2^] where P=(Fo^2^+2Fc^2^)/3'
_refine_ls_weighting_scheme calc
_refine_ls_wR_factor_gt 0.1280
_refine_ls_wR_factor_ref 0.1494
_reflns_number_gt 4576
_reflns_number_total 7889
_reflns_threshold_expression I>2\s(I)
_cod_data_source_file b813313a.txt
_cod_data_source_block 5
_cod_database_code 7000496

loop_
_symmetry_equiv_pos_as_xyz
'x, y, z'
'-x, -y, -z'

loop_
_atom_site_label
_atom_site_type_symbol
_atom_site_fract_x
_atom_site_fract_y
_atom_site_fract_z
_atom_site_U_iso_or_equiv
_atom_site_adp_type
_atom_site_occupancy
_atom_site_symmetry_multiplicity
_atom_site_calc_flag
_atom_site_refinement_flags
_atom_site_disorder_assembly
_atom_site_disorder_group
Cr1 Cr 0.55522(5) 0.54365(5) 0.42211(4) 0.02341(18) Uani 1 1 d . . .
O1 O 0.39352(19) 0.58934(19) 0.46951(13) 0.0195(5) Uani 1 1 d . . .
O2 O 0.5767(2) 0.6487(2) 0.48529(15) 0.0252(6) Uani 1 1 d . . .
H2 H 0.546(3) 0.637(3) 0.528(2) 0.030 Uiso 1 1 d . . .
O3 O 0.7107(2) 0.5029(2) 0.38352(14) 0.0253(6) Uani 1 1 d . . .
O4 O 0.5140(2) 0.44472(19) 0.37251(14) 0.0232(6) Uani 1 1 d . . .
C1 C 0.2900(3) 0.6860(3) 0.4298(2) 0.0225(8) Uani 1 1 d . . .
C2 C 0.2210(3) 0.6763(3) 0.3717(2) 0.0248(8) Uani 1 1 d . . .
C3 C 0.1196(3) 0.7789(3) 0.3280(2) 0.0276(9) Uani 1 1 d . . .
H3 H 0.0732 0.7709 0.2893 0.033 Uiso 1 1 calc R . .
C4 C 0.0837(3) 0.8927(3) 0.3388(2) 0.0297(9) Uani 1 1 d . . .
C5 C 0.1556(3) 0.9000(3) 0.3957(2) 0.0277(9) Uani 1 1 d . . .
H5 H 0.1336 0.9765 0.4042 0.033 Uiso 1 1 calc R . .
C6 C 0.2573(3) 0.8010(3) 0.4403(2) 0.0236(8) Uani 1 1 d . . .
C7 C -0.0255(3) 1.0060(4) 0.2898(3) 0.0393(10) Uani 1 1 d . . .
C8 C 0.0136(4) 1.1021(4) 0.2329(4) 0.0741(17) Uani 1 1 d . . .
H8A H 0.0594 1.1207 0.2676 0.111 Uiso 1 1 calc R . .
H8B H -0.0572 1.1768 0.2046 0.111 Uiso 1 1 calc R . .
H8C H 0.0637 1.0707 0.1902 0.111 Uiso 1 1 calc R . .
C9 C -0.1101(4) 1.0591(4) 0.3526(3) 0.0651(15) Uani 1 1 d . . .
H9A H -0.1354 0.9978 0.3894 0.098 Uiso 1 1 calc R . .
H9B H -0.1805 1.1318 0.3213 0.098 Uiso 1 1 calc R . .
H9C H -0.0686 1.0817 0.3874 0.098 Uiso 1 1 calc R . .
C10 C -0.0947(4) 0.9788(4) 0.2333(3) 0.0588(14) Uani 1 1 d . . .
H10A H -0.0427 0.9471 0.1913 0.088 Uiso 1 1 calc R . .
H10B H -0.1643 1.0540 0.2039 0.088 Uiso 1 1 calc R . .
H10C H -0.1215 0.9177 0.2682 0.088 Uiso 1 1 calc R . .
C11 C 0.3324(3) 0.8224(3) 0.4959(2) 0.0283(9) Uani 1 1 d . . .
H11A H 0.3724 0.7469 0.5444 0.034 Uiso 1 1 calc R . .
H11B H 0.2796 0.8880 0.5190 0.034 Uiso 1 1 calc R . .
C12 C 0.5420(3) 0.7739(3) 0.4425(2) 0.0237(8) Uani 1 1 d . . .
C13 C 0.4266(3) 0.8583(3) 0.4471(2) 0.0242(8) Uani 1 1 d . . .
C14 C 0.3976(3) 0.9797(3) 0.4013(2) 0.0273(9) Uani 1 1 d . . .
H14 H 0.3200 1.0396 0.4044 0.033 Uiso 1 1 calc R . .
C15 C 0.4768(3) 1.0175(3) 0.3512(2) 0.0267(9) Uani 1 1 d . . .
C16 C 0.5899(3) 0.9290(3) 0.3479(2) 0.0274(9) Uani 1 1 d . . .
H16 H 0.6456 0.9534 0.3143 0.033 Uiso 1 1 calc R . .
C17 C 0.6245(3) 0.8048(3) 0.3925(2) 0.0241(8) Uani 1 1 d . . .
C18 C 0.4380(3) 1.1539(3) 0.2996(2) 0.0307(9) Uani 1 1 d . . .
C19 C 0.3678(5) 1.2344(4) 0.3522(3) 0.0640(15) Uani 1 1 d . . .
H19A H 0.3486 1.3199 0.3198 0.096 Uiso 1 1 calc R . .
H19B H 0.4157 1.2105 0.4047 0.096 Uiso 1 1 calc R . .
H19C H 0.2936 1.2249 0.3662 0.096 Uiso 1 1 calc R . .
C20 C 0.5441(5) 1.1823(4) 0.2720(4) 0.095(2) Uani 1 1 d . . .
H20A H 0.5850 1.1413 0.2305 0.143 Uiso 1 1 calc R . .
H20B H 0.5996 1.1532 0.3215 0.143 Uiso 1 1 calc R . .
H20C H 0.5165 1.2708 0.2460 0.143 Uiso 1 1 calc R . .
C21 C 0.3611(6) 1.1851(4) 0.2223(3) 0.092(2) Uani 1 1 d . . .
H21A H 0.3333 1.2722 0.1904 0.137 Uiso 1 1 calc R . .
H21B H 0.2921 1.1670 0.2397 0.137 Uiso 1 1 calc R . .
H21C H 0.4078 1.1365 0.1863 0.137 Uiso 1 1 calc R . .
C22 C 0.7467(3) 0.7105(3) 0.3816(2) 0.0261(8) Uani 1 1 d . . .
H22A H 0.8065 0.7440 0.3776 0.031 Uiso 1 1 calc R . .
H22B H 0.7711 0.6363 0.4321 0.031 Uiso 1 1 calc R . .
C23 C 0.7224(3) 0.5748(3) 0.3068(2) 0.0236(8) Uani 1 1 d . . .
C24 C 0.7452(3) 0.6761(3) 0.3025(2) 0.0249(8) Uani 1 1 d . . .
C25 C 0.7567(3) 0.7486(3) 0.2238(2) 0.0278(9) Uani 1 1 d . . .
H25 H 0.7753 0.8145 0.2210 0.033 Uiso 1 1 calc R . .
C26 C 0.7423(3) 0.7297(3) 0.1485(2) 0.0293(9) Uani 1 1 d . . .
C27 C 0.7182(3) 0.6302(3) 0.1545(2) 0.0277(9) Uani 1 1 d . . .
H27 H 0.7093 0.6144 0.1040 0.033 Uiso 1 1 calc R . .
C28 C 0.7067(3) 0.5536(3) 0.2323(2) 0.0240(8) Uani 1 1 d . . .
C29 C 0.7536(4) 0.8167(4) 0.0630(2) 0.0410(11) Uani 1 1 d . . .
C30 C 0.6668(5) 0.9480(4) 0.0574(3) 0.0600(14) Uani 1 1 d . . .
H30A H 0.6734 1.0046 0.0035 0.090 Uiso 1 1 calc R . .
H30B H 0.6868 0.9682 0.1047 0.090 Uiso 1 1 calc R . .
H30C H 0.5848 0.9552 0.0604 0.090 Uiso 1 1 calc R . .
C31 C 0.8807(4) 0.8081(5) 0.0590(3) 0.0609(14) Uani 1 1 d . . .
H31A H 0.9378 0.7241 0.0642 0.091 Uiso 1 1 calc R . .
H31B H 0.8983 0.8311 0.1056 0.091 Uiso 1 1 calc R . .
H31C H 0.8875 0.8637 0.0046 0.091 Uiso 1 1 calc R . .
C32 C 0.7246(5) 0.7882(5) -0.0124(3) 0.0657(16) Uani 1 1 d . . .
H32A H 0.7810 0.7052 -0.0101 0.099 Uiso 1 1 calc R . .
H32B H 0.7311 0.8468 -0.0652 0.099 Uiso 1 1 calc R . .
H32C H 0.6429 0.7944 -0.0105 0.099 Uiso 1 1 calc R . .
C33 C 0.6688(3) 0.4527(3) 0.2360(2) 0.0255(8) Uani 1 1 d . . .
H33A H 0.6970 0.3879 0.2918 0.031 Uiso 1 1 calc R . .
H33B H 0.7067 0.4157 0.1914 0.031 Uiso 1 1 calc R . .
C34 C 0.4616(3) 0.4976(3) 0.2917(2) 0.0213(8) Uani 1 1 d . . .
C35 C 0.5326(3) 0.5030(3) 0.2230(2) 0.0229(8) Uani 1 1 d . . .
C36 C 0.4777(3) 0.5602(3) 0.1410(2) 0.0263(8) Uani 1 1 d . . .
H36 H 0.5265 0.5636 0.0944 0.032 Uiso 1 1 calc R . .
C37 C 0.3539(3) 0.6128(3) 0.1243(2) 0.0278(9) Uani 1 1 d . . .
C38 C 0.2855(3) 0.6060(3) 0.1946(2) 0.0271(9) Uani 1 1 d . . .
H38 H 0.2010 0.6402 0.1853 0.032 Uiso 1 1 calc R . .
C39 C 0.3364(3) 0.5512(3) 0.2779(2) 0.0232(8) Uani 1 1 d . . .
C40 C 0.2915(4) 0.6738(4) 0.0340(2) 0.0351(10) Uani 1 1 d . . .
C41 C 0.2404(4) 0.5917(4) 0.0170(3) 0.0521(12) Uani 1 1 d . . .
H41A H 0.2028 0.6280 -0.0409 0.078 Uiso 1 1 calc R . .
H41B H 0.1807 0.5841 0.0576 0.078 Uiso 1 1 calc R . .
H41C H 0.3053 0.5105 0.0236 0.078 Uiso 1 1 calc R . .
C42 C 0.1888(4) 0.7988(4) 0.0260(3) 0.0474(12) Uani 1 1 d . . .
H42A H 0.2205 0.8523 0.0360 0.071 Uiso 1 1 calc R . .
H42B H 0.1314 0.7889 0.0681 0.071 Uiso 1 1 calc R . .
H42C H 0.1485 0.8353 -0.0311 0.071 Uiso 1 1 calc R . .
C43 C 0.3769(4) 0.6937(4) -0.0342(2) 0.0439(11) Uani 1 1 d . . .
H43A H 0.4134 0.7421 -0.0219 0.066 Uiso 1 1 calc R . .
H43B H 0.3324 0.7372 -0.0899 0.066 Uiso 1 1 calc R . .
H43C H 0.4397 0.6143 -0.0343 0.066 Uiso 1 1 calc R . .
C44 C 0.2552(3) 0.5592(3) 0.3507(2) 0.0251(8) Uani 1 1 d . . .
H44A H 0.2964 0.4881 0.4017 0.030 Uiso 1 1 calc R . .
H44B H 0.1816 0.5552 0.3353 0.030 Uiso 1 1 calc R . .
N1 N 0.4766(2) 0.6978(3) 0.31788(18) 0.0219(7) Uani 1 1 d . . .
C45 C 0.4275(3) 0.7819(3) 0.2629(2) 0.0250(8) Uani 1 1 d . . .
C46 C 0.3628(5) 0.8898(4) 0.1916(3) 0.0639(15) Uani 1 1 d . . .
H46A H 0.4195 0.9069 0.1513 0.096 Uiso 1 1 calc R . .
H46B H 0.3192 0.9597 0.2120 0.096 Uiso 1 1 calc R . .
H46C H 0.3061 0.8756 0.1633 0.096 Uiso 1 1 calc R . .
N2 N 0.0368(19) 0.447(3) 0.2250(13) 0.144(8) Uani 0.598(15) 1 d PDU A 1
C47 C 0.021(2) 0.414(2) 0.1601(13) 0.111(9) Uani 0.598(15) 1 d PDU A 1
C48 C 0.0117(10) 0.4434(11) 0.0686(9) 0.089(4) Uani 0.598(15) 1 d PDU A 1
N2X N 0.0405(10) 0.5289(12) 0.2520(8) 0.069(5) Uani 0.402(15) 1 d PDU A 2
C47X C 0.0279(17) 0.467(2) 0.2093(13) 0.046(5) Uani 0.402(15) 1 d PDU A 2
C48X C 0.011(2) 0.441(2) 0.1337(16) 0.050(5) Uani 0.402(15) 1 d PDU A 2
N3 N 1.0910(6) 0.1868(6) 0.4206(6) 0.172(4) Uani 1 1 d . . .
C49 C 1.0400(5) 0.2688(5) 0.4426(4) 0.0814(18) Uani 1 1 d . . .
C50 C 0.9821(5) 0.3751(5) 0.4637(4) 0.0754(17) Uani 1 1 d . . .
H50A H 1.0171 0.4321 0.4355 0.113 Uiso 1 1 calc R . .
H50B H 0.9912 0.3557 0.5254 0.113 Uiso 1 1 calc R . .
H50C H 0.8969 0.4127 0.4452 0.113 Uiso 1 1 calc R . .

loop_
_atom_site_aniso_label
_atom_site_aniso_U_11
_atom_site_aniso_U_22
_atom_site_aniso_U_33
_atom_site_aniso_U_23
_atom_site_aniso_U_13
_atom_site_aniso_U_12
Cr1 0.0317(3) 0.0166(3) 0.0185(3) -0.0019(2) 0.0021(2) -0.0099(3)
O1 0.0269(13) 0.0117(12) 0.0169(12) -0.0008(10) 0.0028(10) -0.0085(10)
O2 0.0390(16) 0.0166(13) 0.0189(14) -0.0046(11) 0.0025(12) -0.0118(12)
O3 0.0310(14) 0.0218(13) 0.0217(13) -0.0043(11) 0.0027(11) -0.0120(11)
O4 0.0340(14) 0.0149(12) 0.0209(13) -0.0051(10) 0.0004(11) -0.0109(11)
C1 0.0277(19) 0.0166(19) 0.0203(19) -0.0035(15) 0.0080(16) -0.0094(16)
C2 0.032(2) 0.0211(19) 0.0217(19) -0.0035(16) 0.0063(16) -0.0147(16)
C3 0.030(2) 0.027(2) 0.025(2) -0.0053(16) 0.0029(16) -0.0134(17)
C4 0.028(2) 0.029(2) 0.029(2) -0.0060(17) 0.0080(17) -0.0127(17)
C5 0.031(2) 0.021(2) 0.032(2) -0.0103(17) 0.0110(17) -0.0117(17)
C6 0.031(2) 0.0212(19) 0.0187(19) -0.0057(15) 0.0087(16) -0.0126(16)
C7 0.034(2) 0.029(2) 0.043(3) -0.0038(19) -0.002(2) -0.0076(19)
C8 0.059(3) 0.044(3) 0.082(4) 0.026(3) -0.020(3) -0.018(3)
C9 0.046(3) 0.055(3) 0.070(4) -0.024(3) -0.006(3) 0.005(2)
C10 0.045(3) 0.047(3) 0.064(3) -0.009(3) -0.020(2) -0.005(2)
C11 0.037(2) 0.019(2) 0.028(2) -0.0119(17) 0.0055(17) -0.0085(17)
C12 0.037(2) 0.0180(19) 0.0172(18) -0.0053(15) -0.0061(16) -0.0120(17)
C13 0.035(2) 0.022(2) 0.0202(19) -0.0102(16) -0.0003(16) -0.0133(17)
C14 0.035(2) 0.0181(19) 0.027(2) -0.0078(16) -0.0058(17) -0.0085(17)
C15 0.035(2) 0.021(2) 0.029(2) -0.0089(17) -0.0038(18) -0.0143(17)
C16 0.038(2) 0.026(2) 0.027(2) -0.0093(17) -0.0017(17) -0.0198(18)
C17 0.033(2) 0.0212(19) 0.0220(19) -0.0075(16) -0.0039(16) -0.0142(17)
C18 0.039(2) 0.0163(19) 0.034(2) -0.0032(17) -0.0061(18) -0.0114(17)
C19 0.112(4) 0.029(3) 0.057(3) -0.016(2) 0.016(3) -0.035(3)
C20 0.067(4) 0.023(3) 0.169(7) 0.001(3) 0.036(4) -0.023(3)
C21 0.173(6) 0.033(3) 0.061(3) 0.015(3) -0.067(4) -0.047(3)
C22 0.032(2) 0.0219(19) 0.026(2) -0.0062(16) -0.0034(17) -0.0129(16)
C23 0.0227(19) 0.0224(19) 0.024(2) -0.0060(16) 0.0011(16) -0.0091(16)
C24 0.0265(19) 0.023(2) 0.026(2) -0.0075(16) 0.0034(16) -0.0113(16)
C25 0.032(2) 0.025(2) 0.029(2) -0.0042(17) -0.0014(17) -0.0174(17)
C26 0.033(2) 0.029(2) 0.026(2) -0.0026(17) 0.0004(17) -0.0178(18)
C27 0.029(2) 0.034(2) 0.022(2) -0.0092(17) 0.0017(16) -0.0156(17)
C28 0.0250(19) 0.0223(19) 0.025(2) -0.0074(16) 0.0037(16) -0.0108(16)
C29 0.056(3) 0.046(3) 0.026(2) -0.006(2) 0.004(2) -0.031(2)
C30 0.083(4) 0.037(3) 0.042(3) 0.012(2) -0.002(3) -0.027(3)
C31 0.068(3) 0.080(4) 0.045(3) -0.004(3) 0.015(3) -0.055(3)
C32 0.122(5) 0.075(4) 0.020(2) 0.003(2) -0.003(3) -0.072(4)
C33 0.034(2) 0.0209(19) 0.023(2) -0.0092(16) 0.0045(16) -0.0119(17)
C34 0.038(2) 0.0111(17) 0.0167(18) -0.0039(14) 0.0012(16) -0.0130(16)
C35 0.032(2) 0.0158(18) 0.027(2) -0.0087(16) 0.0013(17) -0.0137(16)
C36 0.037(2) 0.025(2) 0.026(2) -0.0133(17) 0.0090(17) -0.0186(17)
C37 0.039(2) 0.023(2) 0.029(2) -0.0073(17) 0.0026(18) -0.0207(18)
C38 0.032(2) 0.022(2) 0.033(2) -0.0100(17) -0.0019(18) -0.0149(17)
C39 0.032(2) 0.0170(18) 0.026(2) -0.0072(16) 0.0034(17) -0.0156(16)
C40 0.042(2) 0.044(3) 0.027(2) -0.0127(19) 0.0014(18) -0.024(2)
C41 0.067(3) 0.072(3) 0.040(3) -0.023(2) 0.001(2) -0.047(3)
C42 0.049(3) 0.056(3) 0.030(2) -0.004(2) -0.006(2) -0.021(2)
C43 0.046(3) 0.054(3) 0.025(2) -0.003(2) -0.004(2) -0.022(2)
C44 0.031(2) 0.0201(19) 0.025(2) -0.0046(16) 0.0005(16) -0.0138(16)
N1 0.0293(17) 0.0200(17) 0.0206(17) -0.0083(14) 0.0038(14) -0.0133(14)
C45 0.034(2) 0.023(2) 0.022(2) -0.0060(17) -0.0021(17) -0.0159(17)
C46 0.083(4) 0.038(3) 0.047(3) 0.016(2) -0.025(3) -0.021(3)
N2 0.110(13) 0.197(19) 0.092(11) -0.059(13) -0.005(9) -0.024(12)
C47 0.084(12) 0.113(17) 0.108(12) -0.033(12) -0.032(10) -0.012(11)
C48 0.077(7) 0.103(9) 0.104(9) -0.054(8) 0.031(7) -0.043(7)
N2X 0.048(7) 0.088(10) 0.082(9) -0.028(7) -0.005(6) -0.037(6)
C47X 0.018(7) 0.080(10) 0.032(8) 0.002(6) -0.014(6) -0.027(7)
C48X 0.029(8) 0.041(9) 0.066(14) -0.031(10) 0.002(10) 0.007(7)
N3 0.134(6) 0.081(4) 0.333(12) -0.111(6) 0.095(7) -0.054(4)
C49 0.076(4) 0.047(3) 0.118(5) -0.027(4) 0.019(4) -0.024(3)
C50 0.059(3) 0.061(4) 0.087(4) -0.024(3) -0.023(3) -0.003(3)

loop_
_atom_type_symbol
_atom_type_description
_atom_type_scat_dispersion_real
_atom_type_scat_dispersion_imag
_atom_type_scat_source
C C 0.0033 0.0016 'International Tables Vol C Tables 4.2.6.8 and 6.1.1.4'
H H 0.0000 0.0000 'International Tables Vol C Tables 4.2.6.8 and 6.1.1.4'
N N 0.0061 0.0033 'International Tables Vol C Tables 4.2.6.8 and 6.1.1.4'
O O 0.0106 0.0060 'International Tables Vol C Tables 4.2.6.8 and 6.1.1.4'
Cr Cr 0.3209 0.6236 'International Tables Vol C Tables 4.2.6.8 and 6.1.1.4'

loop_
_geom_angle_atom_site_label_1
_geom_angle_atom_site_label_2
_geom_angle_atom_site_label_3
_geom_angle
_geom_angle_site_symmetry_1
_geom_angle_site_symmetry_3
_geom_angle_publ_flag
O3 Cr1 O4 96.43(10) . . ?
O3 Cr1 O1 94.91(9) . 2_666 ?
O4 Cr1 O1 90.47(9) . 2_666 ?
O3 Cr1 O1 176.18(10) . . ?
O4 Cr1 O1 87.02(9) . . ?
O1 Cr1 O1 83.40(9) 2_666 . ?
O3 Cr1 O2 92.00(10) . . ?
O4 Cr1 O2 171.24(10) . . ?
O1 Cr1 O2 86.43(10) 2_666 . ?
O1 Cr1 O2 84.49(10) . . ?
O3 Cr1 N1 93.90(10) . . ?
O4 Cr1 N1 92.17(10) . . ?
O1 Cr1 N1 170.46(10) 2_666 . ?
O1 Cr1 N1 87.58(10) . . ?
O2 Cr1 N1 89.62(10) . . ?
O3 Cr1 Cr1 137.20(8) . 2_666 ?
O4 Cr1 Cr1 88.29(7) . 2_666 ?
O1 Cr1 Cr1 42.39(6) 2_666 2_666 ?
O1 Cr1 Cr1 41.02(6) . 2_666 ?
O2 Cr1 Cr1 83.89(7) . 2_666 ?
N1 Cr1 Cr1 128.53(8) . 2_666 ?
C1 O1 Cr1 137.5(2) . 2_666 ?
C1 O1 Cr1 125.86(19) . . ?
Cr1 O1 Cr1 96.60(9) 2_666 . ?
C12 O2 Cr1 118.9(2) . . ?
C23 O3 Cr1 117.6(2) . . ?
C34 O4 Cr1 117.93(19) . . ?
O1 C1 C2 120.8(3) . . ?
O1 C1 C6 119.9(3) . . ?
C2 C1 C6 119.0(3) . . ?
C3 C2 C1 119.6(3) . . ?
C3 C2 C44 117.7(3) . . ?
C1 C2 C44 122.7(3) . . ?
C4 C3 C2 122.6(4) . . ?
C3 C4 C5 116.5(3) . . ?
C3 C4 C7 123.0(4) . . ?
C5 C4 C7 120.5(3) . . ?
C6 C5 C4 123.0(3) . . ?
C5 C6 C1 119.3(3) . . ?
C5 C6 C11 118.1(3) . . ?
C1 C6 C11 122.6(3) . . ?
C10 C7 C4 112.7(3) . . ?
C10 C7 C8 107.7(4) . . ?
C4 C7 C8 109.8(3) . . ?
C10 C7 C9 108.2(4) . . ?
C4 C7 C9 109.4(3) . . ?
C8 C7 C9 109.0(4) . . ?
C6 C11 C13 112.0(3) . . ?
C17 C12 C13 123.4(3) . . ?
C17 C12 O2 116.5(3) . . ?
C13 C12 O2 120.0(3) . . ?
C14 C13 C12 116.8(3) . . ?
C14 C13 C11 120.0(3) . . ?
C12 C13 C11 123.2(3) . . ?
C13 C14 C15 122.8(3) . . ?
C16 C15 C14 117.8(3) . . ?
C16 C15 C18 121.7(3) . . ?
C14 C15 C18 120.4(3) . . ?
C15 C16 C17 122.1(4) . . ?
C12 C17 C16 117.1(3) . . ?
C12 C17 C22 123.0(3) . . ?
C16 C17 C22 119.8(3) . . ?
C21 C18 C20 109.0(4) . . ?
C21 C18 C19 109.2(4) . . ?
C20 C18 C19 107.0(4) . . ?
C21 C18 C15 108.9(3) . . ?
C20 C18 C15 112.0(3) . . ?
C19 C18 C15 110.7(3) . . ?
C24 C22 C17 111.6(3) . . ?
O3 C23 C28 120.8(3) . . ?
O3 C23 C24 119.2(3) . . ?
C28 C23 C24 120.0(3) . . ?
C25 C24 C23 118.4(3) . . ?
C25 C24 C22 120.6(3) . . ?
C23 C24 C22 120.8(3) . . ?
C24 C25 C26 123.1(3) . . ?
C25 C26 C27 117.3(3) . . ?
C25 C26 C29 119.9(3) . . ?
C27 C26 C29 122.8(3) . . ?
C28 C27 C26 121.9(4) . . ?
C27 C28 C23 119.2(3) . . ?
C27 C28 C33 120.5(3) . . ?
C23 C28 C33 120.1(3) . . ?
C32 C29 C31 109.1(4) . . ?
C32 C29 C30 108.9(4) . . ?
C31 C29 C30 108.2(4) . . ?
C32 C29 C26 112.3(3) . . ?
C31 C29 C26 109.7(3) . . ?
C30 C29 C26 108.5(3) . . ?
C28 C33 C35 111.3(3) . . ?
O4 C34 C35 119.6(3) . . ?
O4 C34 C39 120.1(3) . . ?
C35 C34 C39 120.2(3) . . ?
C36 C35 C34 119.0(3) . . ?
C36 C35 C33 119.4(3) . . ?
C34 C35 C33 121.5(3) . . ?
C35 C36 C37 122.7(3) . . ?
C36 C37 C38 116.7(3) . . ?
C36 C37 C40 123.5(3) . . ?
C38 C37 C40 119.8(3) . . ?
C39 C38 C37 122.6(3) . . ?
C38 C39 C34 118.7(3) . . ?
C38 C39 C44 119.2(3) . . ?
C34 C39 C44 122.0(3) . . ?
C42 C40 C43 107.5(3) . . ?
C42 C40 C41 108.8(3) . . ?
C43 C40 C41 109.0(3) . . ?
C42 C40 C37 110.5(3) . . ?
C43 C40 C37 112.4(3) . . ?
C41 C40 C37 108.5(3) . . ?
C39 C44 C2 112.1(3) . . ?
C45 N1 Cr1 175.9(3) . . ?
N1 C45 C46 179.1(4) . . ?
N2 C47 C48 147(3) . . ?
N2X C47X C48X 157(2) . . ?
N3 C49 C50 174.7(8) . . ?

loop_
_geom_bond_atom_site_label_1
_geom_bond_atom_site_label_2
_geom_bond_distance
_geom_bond_site_symmetry_2
_geom_bond_publ_flag
Cr1 O3 1.890(2) . ?
Cr1 O4 1.953(2) . ?
Cr1 O1 1.958(2) 2_666 ?
Cr1 O1 2.011(2) . ?
Cr1 O2 2.055(3) . ?
Cr1 N1 2.065(3) . ?
Cr1 Cr1 2.9640(12) 2_666 ?
O1 C1 1.363(4) . ?
O1 Cr1 1.958(2) 2_666 ?
O2 C12 1.406(4) . ?
O3 C23 1.355(4) . ?
O4 C34 1.365(4) . ?
C1 C2 1.402(5) . ?
C1 C6 1.413(5) . ?
C2 C3 1.395(5) . ?
C2 C44 1.521(5) . ?
C3 C4 1.394(5) . ?
C4 C5 1.397(5) . ?
C4 C7 1.526(5) . ?
C5 C6 1.384(5) . ?
C6 C11 1.518(5) . ?
C7 C10 1.524(6) . ?
C7 C8 1.528(6) . ?
C7 C9 1.530(6) . ?
C11 C13 1.521(5) . ?
C12 C17 1.380(5) . ?
C12 C13 1.391(5) . ?
C13 C14 1.386(5) . ?
C14 C15 1.386(5) . ?
C15 C16 1.385(5) . ?
C15 C18 1.546(5) . ?
C16 C17 1.401(5) . ?
C17 C22 1.524(5) . ?
C18 C21 1.500(6) . ?
C18 C20 1.510(6) . ?
C18 C19 1.511(6) . ?
C22 C24 1.520(5) . ?
C23 C28 1.395(5) . ?
C23 C24 1.416(5) . ?
C24 C25 1.380(5) . ?
C25 C26 1.387(5) . ?
C26 C27 1.396(5) . ?
C26 C29 1.541(5) . ?
C27 C28 1.392(5) . ?
C28 C33 1.530(5) . ?
C29 C32 1.519(6) . ?
C29 C31 1.530(6) . ?
C29 C30 1.534(6) . ?
C33 C35 1.532(5) . ?
C34 C35 1.394(5) . ?
C34 C39 1.405(5) . ?
C35 C36 1.392(5) . ?
C36 C37 1.395(5) . ?
C37 C38 1.396(5) . ?
C37 C40 1.541(5) . ?
C38 C39 1.394(5) . ?
C39 C44 1.519(5) . ?
C40 C42 1.531(6) . ?
C40 C43 1.531(5) . ?
C40 C41 1.537(5) . ?
N1 C45 1.121(4) . ?
C45 C46 1.450(5) . ?
N2 C47 1.33(2) . ?
C47 C48 1.45(2) . ?
N2X C47X 1.28(3) . ?
C47X C48X 1.45(2) . ?
N3 C49 1.130(7) . ?
C49 C50 1.385(7) . ?
